data_2001346
loop_
_publ_author_name
'Aebi, R.'
'Buechel, R.'
'B\"urgi, H.-B.'
'Foertsch, M.'
'Venugopalan, P.'

_publ_section_title
;
 5-Methoxy-3,3a,8,8a-tetrahydro-1<i>H</i>-cyclopenta[<i>a</i>]inden-2-one
;
_journal_issue 10
_journal_name_full 'Acta Crystallographica Section C'
_journal_page_first 1808
_journal_page_last 1809
_journal_paper_doi 10.1107/S0108270193003117
_journal_volume 49
_journal_year 1993
_chemical_formula_sum 'C13 H14 O2'
_chemical_formula_weight 202.25
_symmetry_cell_setting monoclinic
_symmetry_space_group_name_Hall '-P 2ybc'
_symmetry_space_group_name_H-M 'P 1 21/c 1'
_atom_type_scat_source IntTabIV
_cell_angle_alpha 90.
_cell_angle_beta 113.900(10)
_cell_angle_gamma 90.
_cell_formula_units_Z 4
_cell_length_a 10.6220(10)
_cell_length_b 11.249(2)
_cell_length_c 9.6540(10)
_cell_measurement_reflns_used 24
_cell_measurement_temperature 295
_cell_measurement_theta_max 13.14
_cell_measurement_theta_min 7.24
_cell_volume 1054.6(3)
_diffrn_measurement_device 'Enraf-Nonius CAD-4'
_diffrn_measurement_method \w
_diffrn_radiation_type MoK\a
_diffrn_radiation_wavelength 0.71069
_diffrn_reflns_av_R_equivalents 0.015
_diffrn_reflns_limit_h_max 11
_diffrn_reflns_limit_h_min -12
_diffrn_reflns_limit_k_max 13
_diffrn_reflns_limit_k_min 0
_diffrn_reflns_limit_l_max 11
_diffrn_reflns_limit_l_min 0
_diffrn_reflns_number 2180
_diffrn_reflns_theta_max 25
_diffrn_standards_decay_% 0.05
_diffrn_standards_interval_time 120
_diffrn_standards_number 3
_exptl_absorpt_coefficient_mu 0.079
_exptl_absorpt_correction_type none
_exptl_crystal_colour Colourless
_exptl_crystal_density_diffrn 1.2738
_exptl_crystal_description Plate
_exptl_crystal_size_max 0.4
_exptl_crystal_size_mid 0.25
_exptl_crystal_size_min 0.2
_refine_diff_density_max 0.145
_refine_diff_density_min -0.163
_refine_ls_goodness_of_fit_obs 0.875
_refine_ls_hydrogen_treatment refU
_refine_ls_number_parameters 137
_refine_ls_number_reflns 1040
_refine_ls_R_factor_obs 0.039
_refine_ls_shift/esd_max 0.001
_refine_ls_structure_factor_coef F
_refine_ls_weighting_details 'w = 0.8586/[\s^2^(F) + 0.00298F^2^]'
_refine_ls_weighting_scheme calc
_refine_ls_wR_factor_obs 0.058
_reflns_number_observed 1040
_reflns_number_total 1174
_reflns_observed_criterion I>3\s(I)
_cod_data_source_file sh1043.cif
_cod_data_source_block sh1043_structure_1_of_1
_cod_depositor_comments
;
The following automatic conversions were performed:

'_refine_ls_weighting_scheme' value 'w = 0.8586/[\s^2^(F) +
0.00298F^2^]' was changed to 'calc'. New tag
'_refine_ls_weighting_details' was created. The value of the new tag
was set to 'w = 0.8586/[\s^2^(F) + 0.00298F^2^]'.

Automatic conversion script
Id: cif_fix_values 3143 2015-03-26 13:38:13Z robertas 
;
_cod_original_cell_volume 1054.6(2)
_cod_database_code 2001346

loop_
_atom_site_label
_atom_site_fract_x
_atom_site_fract_y
_atom_site_fract_z
_atom_site_U_iso_or_equiv
O(1) 0.0515(2) 0.6645(2) -0.0349(2) 0.0618(9)
O(2) 0.7590(2) 0.5321(2) 0.2293(2) 0.0540(8)
C(1) 0.1876(3) 0.7301(2) 0.2193(3) 0.0495(11)
C(2) 0.1407(3) 0.6447(2) 0.0890(3) 0.0439(11)
C(3) 0.2203(3) 0.5305(2) 0.1376(3) 0.0472(11)
C(3a) 0.3245(3) 0.5500(2) 0.3005(3) 0.0426(10)
C(3b) 0.4660(2) 0.5893(2) 0.3187(3) 0.0370(9)
C(4) 0.5516(3) 0.5389(2) 0.2587(3) 0.0405(9)
C(5) 0.6814(3) 0.5875(2) 0.2942(3) 0.0408(10)
C(6) 0.7239(3) 0.6865(2) 0.3878(3) 0.0460(11)
C(7) 0.6371(3) 0.7367(2) 0.4471(3) 0.0476(11)
C(7a) 0.5085(3) 0.6881(2) 0.4135(3) 0.0412(10)
C(8) 0.4011(3) 0.7229(3) 0.4702(3) 0.0513(13)
C(8a) 0.2715(3) 0.6581(2) 0.3608(3) 0.0457(12)
C(9) 0.8965(3) 0.5697(3) 0.2729(4) 0.0663(15)
H(11) 0.2430(3) 0.7906(2) 0.2041(3) ?
H(12) 0.1103(3) 0.7652(2) 0.2294(3) ?
H(31) 0.1601(2) 0.4669(2) 0.1333(3) ?
H(32) 0.2666(2) 0.5132(2) 0.0739(3) ?
H(3a) 0.3321(3) 0.4757(2) 0.3500(3) ?
H(4) 0.5221(3) 0.4717(2) 0.1938(3) ?
H(6) 0.8124(3) 0.7198(2) 0.4112(3) ?
H(7) 0.6661(3) 0.8046(2) 0.5108(3) ?
H(81) 0.4259(3) 0.6969(3) 0.5715(3) ?
H(82) 0.3875(3) 0.8066(3) 0.4649(3) ?
H(8a) 0.2156(3) 0.6409(2) 0.4141(3) ?
H(91) 0.9385(3) 0.5244(3) 0.2199(4) ?
H(92) 0.9458(3) 0.5583(3) 0.3788(4) ?
H(93) 0.8979(3) 0.6515(3) 0.2492(4) ?

loop_
_geom_angle_atom_site_label_1
_geom_angle_atom_site_label_2
_geom_angle_atom_site_label_3
_geom_angle
_geom_angle_publ_flag
O(2) C(5) C(4) 115.3(2) yes
O(2) C(5) C(6) 124.4(3) yes
C(1) C(2) C(3) 109.4(2) yes
C(1) C(8a) C(3a) 104.5(2) yes
C(2) C(3) C(3a) 106.3(2) yes
C(3b) C(3a) C(3) 115.8(2) yes
C(3b) c(3a) C(8a) 102.9(2) yes
C(3b) C(7a) C(8) 110.8(2) yes
C(4) C(3b) C(3a) 128.7(2) yes
C(5) O(2) C(9) 118.0(2) yes
C(7) C(7a) C(8) 129.5(2) yes
C(7a) C(3b) C(3a) 110.7(2) yes
C(7a) C(8) C(8a) 103.1(2) yes
C(8) C(8a) C(1) 113.5(2) yes
C(8) C(8a) C(3a) 105.7(2) yes
C(8a) C(1) C(2) 106.6(2) yes
C(8a) C(3a) C(3) 106.1(2) yes

loop_
_geom_bond_atom_site_label_1
_geom_bond_atom_site_label_2
_geom_bond_distance
_geom_bond_publ_flag
O(1) C(2) 1.208(3) yes
O(2) C(5) 1.372(3) yes
O(2) C(9) 1.411(4) yes
C(1) C(2) 1.499(4) yes
C(2) C(3) 1.505(4) yes
C(3) C(3a) 1.528(3) yes
C(3b) C(3a) 1.507(4) yes
C(7a) C(8) 1.503(5) yes
C(8) C(8a) 1.537(3) yes
C(8a) C(1) 1.526(4) yes
C(8a) C(3a) 1.550(4) yes
